data_9002566
loop_
_publ_author_name
'Benna, P.'
'Bruno, E.'

_publ_section_title
;
 Single-crystal in situ high-temperature structural investigation
 on strontium feldspar
 Sample T = 510 deg C
;
_journal_name_full 'American Mineralogist'
_journal_page_first 690
_journal_page_last 696
_journal_volume 86
_journal_year 2001
_chemical_compound_source Synthetic
_chemical_formula_sum 'Al1.9 O8 Si2.1 Sr'
_chemical_name_mineral Feldspar
_space_group_IT_number 15
_symmetry_space_group_name_Hall '-I 2yc'
_symmetry_space_group_name_H-M 'I 1 2/c 1'
_cell_angle_alpha 90
_cell_angle_beta 115.34
_cell_angle_gamma 90
_cell_formula_units_Z 8
_cell_length_a 8.414
_cell_length_b 12.970
_cell_length_c 14.280
_cell_volume 1408.430
_database_code_amcsd 0002655
_diffrn_ambient_temperature 783.15
_exptl_crystal_density_diffrn 3.074
_cod_original_formula_sum 'Sr (Al1.9 Si2.1) O8'
_cod_database_code 9002566

loop_
_space_group_symop_operation_xyz
x,y,z
1/2+x,1/2+y,1/2+z
x,-y,1/2+z
1/2+x,1/2-y,+z
-x,y,1/2-z
1/2-x,1/2+y,-z
-x,-y,-z
1/2-x,1/2-y,1/2-z

loop_
_atom_site_aniso_label
_atom_site_aniso_U_11
_atom_site_aniso_U_22
_atom_site_aniso_U_33
_atom_site_aniso_U_12
_atom_site_aniso_U_13
_atom_site_aniso_U_23
Sr 0.02100 0.05800 0.04700 0.00000 0.00700 -0.00300
AlT1(0) 0.01800 0.02300 0.01600 -0.00400 0.00700 -0.00100
SiT1(0) 0.01800 0.02300 0.01600 -0.00400 0.00700 -0.00100
AlT1(z) 0.01900 0.02100 0.01700 -0.00500 0.00800 -0.00200
SiT1(z) 0.01900 0.02100 0.01700 -0.00500 0.00800 -0.00200
AlT2(0) 0.01400 0.01900 0.02000 -0.00200 0.00600 0.00000
SiT2(0) 0.01400 0.01900 0.02000 -0.00200 0.00600 0.00000
AlT2(z) 0.01400 0.01700 0.02100 -0.00100 0.00500 -0.00100
SiT2(z) 0.01400 0.01700 0.02100 -0.00100 0.00500 -0.00100
OA(1) 0.03800 0.03500 0.01800 0.00000 0.01400 -0.00200
OA(2) 0.01800 0.01800 0.04700 0.00000 0.00600 -0.00100
OB(0) 0.03100 0.04700 0.04300 -0.00800 0.02300 -0.00200
OB(z) 0.03100 0.04700 0.05000 -0.01100 0.02500 0.00100
OC(0) 0.03000 0.02800 0.03900 -0.00900 0.01000 -0.00400
OC(z) 0.02700 0.02600 0.04600 -0.01200 0.01000 -0.00800
OD(0) 0.03500 0.05400 0.02300 0.00600 0.00200 0.00500
OD(z) 0.03000 0.04300 0.02400 0.00500 0.00000 0.00200

loop_
_atom_site_label
_atom_site_fract_x
_atom_site_fract_y
_atom_site_fract_z
_atom_site_occupancy
_atom_site_U_iso_or_equiv
_atom_site_type_symbol
_atom_site_attached_hydrogens
Sr 0.27380 -0.00140 0.06590 1.00000 0.04500 Sr 0
AlT1(0) 0.00720 0.17640 0.10850 0.19000 0.01900 Al 0
SiT1(0) 0.00720 0.17640 0.10850 0.81000 0.01900 Si 0
AlT1(z) 0.00390 0.17890 0.61620 0.81000 0.01900 Al 0
SiT1(z) 0.00390 0.17890 0.61620 0.19000 0.01900 Si 0
AlT2(0) 0.69720 0.12110 0.17140 0.76000 0.01900 Al 0
SiT2(0) 0.69720 0.12110 0.17140 0.24000 0.01900 Si 0
AlT2(z) 0.68860 0.11370 0.67230 0.14000 0.01800 Al 0
SiT2(z) 0.68860 0.11370 0.67230 0.86000 0.01800 Si 0
OA(1) 0.00440 0.13130 0.00060 1.00000 0.03000 O 0
OA(2) 0.59770 -0.00020 0.14340 1.00000 0.03000 O 0
OB(0) 0.82820 0.12920 0.10690 1.00000 0.03800 O 0
OB(z) 0.81180 0.12910 0.61200 1.00000 0.04000 O 0
OC(0) 0.01410 0.30010 0.11860 1.00000 0.03400 O 0
OC(z) 0.02160 0.31040 0.63210 1.00000 0.03500 O 0
OD(0) 0.18430 0.12620 0.19590 1.00000 0.04100 O 0
OD(z) 0.19600 0.11990 0.70340 1.00000 0.03700 O 0

loop_
_cod_changelog_entry_id
_cod_changelog_entry_author
_cod_changelog_entry_date
_cod_changelog_entry_text
1
;cod-tools version 3.8.0
Id: cif_guess_AMCSD_atom_types 9581 2023-05-17 12:35:41Z saulius
;
2023-05-23T09:15:41+03:00
;Derived atom types and hydrogen counts
from atom names that follow the AMCSD naming convention
(Wat == water, O-H == hydroxyl).
;

loop_
_cod_related_entry_id
_cod_related_entry_database
_cod_related_entry_code
1 AMCSD 0002655
